data_4020467
loop_
_publ_author_name
'Pranjal K. Baruah'
'Rajesh Gonnade'
'Usha D. Phalgune'
'Gangadhar J. Sanjayan'

_journal_name_full 'Journal of Organic Chemistry'
_journal_page_first 6461
_journal_page_last 6467
_journal_paper_doi 10.1021/jo0508705
_journal_volume 70
_journal_year 2005
_chemical_formula_moiety 'C31 H42 N4 O3'
_chemical_formula_sum 'C31 H42 N4 O3'
_chemical_formula_weight 518.69
_chemical_melting_point 345.5(5)
_space_group_IT_number 2
_symmetry_cell_setting triclinic
_symmetry_space_group_name_Hall '-P 1'
_symmetry_space_group_name_H-M 'P -1'
_cell_angle_alpha 90.717(11)
_cell_angle_beta 91.918(11)
_cell_angle_gamma 95.011(11)
_cell_formula_units_Z 2
_cell_length_a 6.467(4)
_cell_length_b 13.910(8)
_cell_length_c 16.488(10)
_cell_measurement_temperature 293(2)
_cell_volume 1476.6(15)
_diffrn_ambient_temperature 293(2)
_exptl_crystal_density_diffrn 1.167
_cod_depositor_comments
;
The following automatic conversions were performed:
'_symmetry_cell_setting' value 'Triclinic' changed to 'triclinic'
according to '/home/saulius/struct/CIF-dictionaries/cif_core.dic'
dictionary named 'cif_core.dic' version 2.4.1 from 2010-06-29.

Automatic conversion script
Id: cif_fix_enum 1527 2010-12-29 10:47:43Z saulius 

The following automatic conversions were performed:

'_chemical_melting_point' value '345-346' was changed to '345.5(5)' -
the average value was taken and precision was estimated.

Automatic conversion script
Id: cif_fix_values 1646 2011-03-28 12:23:43Z adriana 
;
_cod_database_code 4020467

loop_
_symmetry_equiv_pos_as_xyz
'x, y, z'
'-x, -y, -z'

loop_
_atom_site_label
_atom_site_type_symbol
_atom_site_fract_x
_atom_site_fract_y
_atom_site_fract_z
_atom_site_U_iso_or_equiv
_atom_site_adp_type
_atom_site_occupancy
_atom_site_symmetry_multiplicity
_atom_site_calc_flag
_atom_site_refinement_flags
_atom_site_disorder_assembly
_atom_site_disorder_group
O1 O 0.1379(2) 0.79124(12) 1.16959(10) 0.0567(5) Uani 1 1 d . . .
O2 O 0.7470(2) 0.63051(12) 1.17227(10) 0.0548(5) Uani 1 1 d . . .
O3 O -0.0512(2) 0.64403(12) 0.94926(10) 0.0522(5) Uani 1 1 d . . .
N1 N 0.4959(3) 0.59214(13) 1.07646(11) 0.0387(5) Uani 1 1 d . . .
C2 C 0.3136(4) 0.61193(16) 1.04542(14) 0.0360(6) Uani 1 1 d . . .
N3 N 0.1905(3) 0.67539(13) 1.07814(11) 0.0420(5) Uani 1 1 d . . .
H3 H 0.0657 0.6766 1.0587 0.050 Uiso 1 1 calc R . .
C4 C 0.2564(4) 0.73819(18) 1.14125(15) 0.0451(6) Uani 1 1 d . . .
C5 C 0.4848(4) 0.74051(17) 1.16571(15) 0.0457(7) Uani 1 1 d . . .
C6 C 0.5810(4) 0.64911(17) 1.13890(15) 0.0427(6) Uani 1 1 d . . .
C7 C 0.5223(4) 0.75940(19) 1.25686(15) 0.0565(8) Uani 1 1 d . . .
H7A H 0.6710 0.7662 1.2683 0.068 Uiso 1 1 calc R . .
H7B H 0.4697 0.8206 1.2704 0.068 Uiso 1 1 calc R . .
C8 C 0.4259(4) 0.6838(2) 1.31219(16) 0.0522(7) Uani 1 1 d . . .
C9 C 0.2290(5) 0.6906(2) 1.34211(17) 0.0628(8) Uani 1 1 d . . .
H9 H 0.1539 0.7415 1.3258 0.075 Uiso 1 1 calc R . .
C10 C 0.1418(5) 0.6240(3) 1.39522(17) 0.0715(9) Uani 1 1 d . . .
H10 H 0.0100 0.6309 1.4142 0.086 Uiso 1 1 calc R . .
C11 C 0.2475(6) 0.5480(2) 1.42028(18) 0.0788(10) Uani 1 1 d . . .
H11 H 0.1895 0.5032 1.4563 0.095 Uiso 1 1 calc R . .
C12 C 0.4422(6) 0.5395(2) 1.39079(18) 0.0796(10) Uani 1 1 d . . .
H12 H 0.5150 0.4878 1.4068 0.095 Uiso 1 1 calc R . .
C13 C 0.5313(5) 0.6057(2) 1.33817(17) 0.0678(9) Uani 1 1 d . . .
H13 H 0.6634 0.5984 1.3197 0.081 Uiso 1 1 calc R . .
C14 C 0.5923(4) 0.82970(18) 1.11860(17) 0.0604(8) Uani 1 1 d . . .
H14A H 0.5719 0.8884 1.1486 0.072 Uiso 1 1 calc R . .
H14B H 0.7405 0.8235 1.1185 0.072 Uiso 1 1 calc R . .
C15 C 0.5151(4) 0.84064(19) 1.03229(18) 0.0541(7) Uani 1 1 d . . .
C16 C 0.5974(5) 0.7932(2) 0.9683(2) 0.0745(9) Uani 1 1 d . . .
H16 H 0.7100 0.7571 0.9777 0.089 Uiso 1 1 calc R . .
C17 C 0.5132(7) 0.7993(3) 0.8903(2) 0.0943(12) Uani 1 1 d . . .
H17 H 0.5699 0.7669 0.8478 0.113 Uiso 1 1 calc R . .
C18 C 0.3485(6) 0.8519(3) 0.8751(2) 0.0921(11) Uani 1 1 d . . .
H18 H 0.2920 0.8548 0.8226 0.110 Uiso 1 1 calc R . .
C19 C 0.2672(5) 0.9002(2) 0.9370(2) 0.0791(10) Uani 1 1 d . . .
H19 H 0.1557 0.9368 0.9270 0.095 Uiso 1 1 calc R . .
C20 C 0.3507(4) 0.89491(19) 1.0148(2) 0.0640(8) Uani 1 1 d . . .
H20 H 0.2948 0.9288 1.0565 0.077 Uiso 1 1 calc R . .
N21 N 0.2407(3) 0.56362(13) 0.97765(11) 0.0387(5) Uani 1 1 d . . .
H21 H 0.3070 0.5159 0.9625 0.046 Uiso 1 1 calc R . .
C22 C 0.0659(4) 0.58369(18) 0.92897(15) 0.0404(6) Uani 1 1 d . . .
N23 N 0.0427(3) 0.53267(13) 0.86024(11) 0.0428(5) Uani 1 1 d . . .
H23 H 0.1257 0.4891 0.8509 0.051 Uiso 1 1 calc R . .
C24 C -0.1215(4) 0.54906(18) 0.80011(14) 0.0493(7) Uani 1 1 d . . .
H24A H -0.2493 0.5566 0.8278 0.059 Uiso 1 1 calc R . .
H24B H -0.1450 0.4929 0.7644 0.059 Uiso 1 1 calc R . .
C25 C -0.0686(4) 0.63824(19) 0.74927(15) 0.0526(7) Uani 1 1 d . . .
H25A H -0.1814 0.6444 0.7100 0.063 Uiso 1 1 calc R . .
H25B H -0.0591 0.6948 0.7846 0.063 Uiso 1 1 calc R . .
C26 C 0.1326(4) 0.63698(19) 0.70436(15) 0.0539(7) Uani 1 1 d . . .
H26A H 0.1266 0.5788 0.6711 0.065 Uiso 1 1 calc R . .
H26B H 0.2470 0.6347 0.7437 0.065 Uiso 1 1 calc R . .
C27 C 0.1758(4) 0.72431(19) 0.65046(15) 0.0566(7) Uani 1 1 d . . .
H27A H 0.0658 0.7240 0.6090 0.068 Uiso 1 1 calc R . .
H27B H 0.1720 0.7825 0.6832 0.068 Uiso 1 1 calc R . .
C28 C 0.3834(4) 0.72746(18) 0.60950(15) 0.0544(7) Uani 1 1 d . . .
H28A H 0.4928 0.7268 0.6512 0.065 Uiso 1 1 calc R . .
H28B H 0.3862 0.6693 0.5766 0.065 Uiso 1 1 calc R . .
C29 C 0.4309(4) 0.81397(18) 0.55632(15) 0.0513(7) Uani 1 1 d . . .
H29A H 0.4317 0.8722 0.5894 0.062 Uiso 1 1 calc R . .
H29B H 0.3203 0.8155 0.5153 0.062 Uiso 1 1 calc R . .
C30 C 0.6365(4) 0.81483(18) 0.51444(14) 0.0509(7) Uani 1 1 d . . .
H30A H 0.7475 0.8162 0.5556 0.061 Uiso 1 1 calc R . .
H30B H 0.6381 0.7552 0.4835 0.061 Uiso 1 1 calc R . .
C31 C 0.6815(4) 0.89879(18) 0.45803(14) 0.0497(7) Uani 1 1 d . . .
H31A H 0.5702 0.8978 0.4171 0.060 Uiso 1 1 calc R . .
H31B H 0.6812 0.9585 0.4891 0.060 Uiso 1 1 calc R . .
C32 C 0.8859(4) 0.89889(18) 0.41594(14) 0.0492(7) Uani 1 1 d . . .
H32A H 0.9974 0.9026 0.4570 0.059 Uiso 1 1 calc R . .
H32B H 0.8885 0.8379 0.3870 0.059 Uiso 1 1 calc R . .
C33 C 0.9292(4) 0.97970(19) 0.35674(15) 0.0547(7) Uani 1 1 d . . .
H33A H 0.8186 0.9758 0.3153 0.066 Uiso 1 1 calc R . .
H33B H 0.9263 1.0409 0.3854 0.066 Uiso 1 1 calc R . .
C34 C 1.1346(4) 0.9786(2) 0.31586(16) 0.0642(8) Uani 1 1 d . . .
H34A H 1.2447 0.9833 0.3575 0.077 Uiso 1 1 calc R . .
H34B H 1.1379 0.9168 0.2883 0.077 Uiso 1 1 calc R . .
C35 C 1.1803(5) 1.0567(3) 0.25590(19) 0.1001(12) Uani 1 1 d . . .
H35A H 1.0739 1.0523 0.2137 0.150 Uiso 1 1 calc R . .
H35B H 1.3124 1.0494 0.2327 0.150 Uiso 1 1 calc R . .
H35C H 1.1841 1.1184 0.2828 0.150 Uiso 1 1 calc R . .

loop_
_atom_site_aniso_label
_atom_site_aniso_U_11
_atom_site_aniso_U_22
_atom_site_aniso_U_33
_atom_site_aniso_U_23
_atom_site_aniso_U_13
_atom_site_aniso_U_12
O1 0.0420(10) 0.0507(12) 0.0781(13) -0.0245(10) 0.0030(9) 0.0118(9)
O2 0.0414(10) 0.0498(12) 0.0739(12) -0.0163(9) -0.0075(9) 0.0130(9)
O3 0.0435(10) 0.0449(11) 0.0700(12) -0.0105(9) -0.0015(9) 0.0172(9)
N1 0.0371(12) 0.0322(12) 0.0474(12) -0.0044(10) 0.0032(10) 0.0065(10)
C2 0.0363(14) 0.0269(14) 0.0456(15) 0.0007(12) 0.0126(12) 0.0033(12)
N3 0.0291(11) 0.0375(13) 0.0594(13) -0.0117(10) 0.0013(10) 0.0040(10)
C4 0.0392(15) 0.0361(16) 0.0599(17) -0.0074(13) 0.0043(13) 0.0040(13)
C5 0.0366(14) 0.0340(16) 0.0667(17) -0.0122(13) 0.0018(13) 0.0058(12)
C6 0.0363(15) 0.0346(16) 0.0582(16) -0.0003(13) 0.0079(13) 0.0069(12)
C7 0.0463(16) 0.0484(19) 0.0742(19) -0.0233(16) -0.0073(15) 0.0072(14)
C8 0.0547(18) 0.0503(19) 0.0519(16) -0.0223(14) -0.0152(14) 0.0159(15)
C9 0.066(2) 0.058(2) 0.0664(19) -0.0031(16) -0.0050(17) 0.0199(17)
C10 0.069(2) 0.083(3) 0.064(2) -0.0025(19) -0.0044(17) 0.017(2)
C11 0.104(3) 0.078(3) 0.0551(19) 0.0000(17) -0.010(2) 0.018(2)
C12 0.114(3) 0.075(2) 0.055(2) -0.0041(18) -0.015(2) 0.046(2)
C13 0.073(2) 0.082(2) 0.0514(18) -0.0115(17) -0.0175(16) 0.0314(19)
C14 0.0393(16) 0.0383(17) 0.103(2) -0.0057(16) -0.0024(16) 0.0017(13)
C15 0.0434(17) 0.0319(16) 0.087(2) 0.0022(15) 0.0079(16) -0.0004(13)
C16 0.072(2) 0.052(2) 0.105(3) 0.0158(19) 0.037(2) 0.0151(17)
C17 0.128(3) 0.069(3) 0.089(3) 0.012(2) 0.043(3) 0.012(2)
C18 0.107(3) 0.082(3) 0.086(3) 0.014(2) 0.005(2) -0.002(2)
C19 0.066(2) 0.074(3) 0.098(3) 0.016(2) 0.000(2) 0.0041(18)
C20 0.0509(18) 0.0459(19) 0.096(2) 0.0020(17) 0.0070(17) 0.0050(15)
N21 0.0400(12) 0.0318(12) 0.0455(12) -0.0060(10) 0.0023(10) 0.0105(10)
C22 0.0386(15) 0.0323(15) 0.0507(16) 0.0049(13) 0.0048(13) 0.0039(12)
N23 0.0439(12) 0.0405(13) 0.0452(12) -0.0025(10) 0.0000(10) 0.0121(10)
C24 0.0467(16) 0.0493(17) 0.0521(16) 0.0004(13) -0.0066(13) 0.0082(13)
C25 0.0523(17) 0.0503(18) 0.0563(16) 0.0062(14) -0.0010(14) 0.0116(14)
C26 0.0537(17) 0.0510(18) 0.0580(17) 0.0065(14) 0.0010(14) 0.0110(14)
C27 0.0608(19) 0.0535(19) 0.0567(17) 0.0100(14) 0.0018(15) 0.0111(15)
C28 0.0577(18) 0.0459(18) 0.0610(17) 0.0077(14) 0.0024(15) 0.0113(14)
C29 0.0537(17) 0.0452(17) 0.0567(16) 0.0061(14) 0.0013(14) 0.0124(14)
C30 0.0535(17) 0.0452(18) 0.0553(16) -0.0026(14) 0.0013(14) 0.0126(14)
C31 0.0524(16) 0.0473(17) 0.0507(15) -0.0013(13) 0.0014(13) 0.0124(14)
C32 0.0491(16) 0.0490(18) 0.0504(16) -0.0071(13) -0.0004(13) 0.0115(13)
C33 0.0568(18) 0.0572(19) 0.0512(16) -0.0019(14) 0.0051(14) 0.0103(15)
C34 0.073(2) 0.057(2) 0.0654(19) -0.0029(16) 0.0176(16) 0.0127(16)
C35 0.106(3) 0.102(3) 0.097(3) 0.029(2) 0.038(2) 0.015(2)

loop_
_geom_bond_atom_site_label_1
_geom_bond_atom_site_label_2
_geom_bond_distance
_geom_bond_site_symmetry_2
_geom_bond_publ_flag
O1 C4 1.210(3) . ?
O2 C6 1.239(3) . ?
O3 C22 1.229(3) . ?
N1 C2 1.322(3) . ?
N1 C6 1.362(3) . ?
C2 N21 1.346(3) . ?
C2 N3 1.358(3) . ?
N3 C4 1.382(3) . ?
C4 C5 1.516(3) . ?
C5 C6 1.530(3) . ?
C5 C7 1.530(3) . ?
C5 C14 1.592(3) . ?
C7 C8 1.508(4) . ?
C8 C9 1.392(4) . ?
C8 C13 1.396(3) . ?
C9 C10 1.380(4) . ?
C10 C11 1.369(4) . ?
C11 C12 1.379(4) . ?
C12 C13 1.376(4) . ?
C14 C15 1.506(4) . ?
C15 C20 1.381(3) . ?
C15 C16 1.383(4) . ?
C16 C17 1.386(4) . ?
C17 C18 1.363(4) . ?
C18 C19 1.361(4) . ?
C19 C20 1.379(4) . ?
N21 C22 1.415(3) . ?
C22 N23 1.327(3) . ?
N23 C24 1.463(3) . ?
C24 C25 1.527(3) . ?
C25 C26 1.519(3) . ?
C26 C27 1.526(3) . ?
C27 C28 1.521(3) . ?
C28 C29 1.514(3) . ?
C29 C30 1.518(3) . ?
C30 C31 1.517(3) . ?
C31 C32 1.513(3) . ?
C32 C33 1.512(3) . ?
C33 C34 1.511(3) . ?
C34 C35 1.495(4) . ?

loop_
_cod_related_entry_id
_cod_related_entry_database
_cod_related_entry_code
1 ChemSpider 9595897
